data_2200543
loop_
_publ_author_name
'Linden, Anthony'
'Lee, C. Kuan'
'Siew, Kum Fong'

_publ_section_title
'[3E]-3-Deoxy-3-<i>C</i>-ethoxycarbonylmethylene-1,2:5,6-di-<i>O</i>-isopropylidene-\a-<small>D</small>-ribohexofuranose'
_journal_issue 7
_journal_name_full 'Acta Crystallographica Section E'
_journal_page_first o594
_journal_page_last o595
_journal_paper_doi 10.1107/S1600536801009710
_journal_volume 57
_journal_year 2001
_chemical_formula_iupac 'C16 H24 O7'
_chemical_formula_moiety 'C16 H24 O7'
_chemical_formula_sum 'C16 H24 O7'
_chemical_formula_weight 328.356
_chemical_melting_point 310.5(5)
_chemical_name_systematic
;
[3E]-3-deoxy-3-C-ethoxycarbonylmethylene-1,2:5,6-di-O-isopropylidene-
\a-D-ribohexofuranose
;
_space_group_IT_number 4
_symmetry_cell_setting monoclinic
_symmetry_space_group_name_Hall 'P 2yb'
_symmetry_space_group_name_H-M 'P 1 21 1'
_cell_angle_alpha 90.00
_cell_angle_beta 95.065(16)
_cell_angle_gamma 90.00
_cell_formula_units_Z 2
_cell_length_a 5.929(2)
_cell_length_b 14.133(2)
_cell_length_c 10.3892(12)
_cell_measurement_reflns_used 23
_cell_measurement_temperature 273.0(10)
_cell_measurement_theta_max 18.5
_cell_measurement_theta_min 13.0
_cell_volume 867.2(3)
_computing_cell_refinement 'MSC/AFC Diffractometer Control Software'
_computing_data_collection
;
MSC/AFC Diffractometer Control Software (Molecular
Structure Corporation, 1991)
;
_computing_data_reduction 'TEXSAN (Molecular Structure Corporation, 1999)'
_computing_molecular_graphics 'ORTEPII (Johnson, 1976)'
_computing_publication_material SHELXL97
_computing_structure_refinement 'SHELXL97 (Sheldrick, 1997)'
_computing_structure_solution 'SHELXS86 (Sheldrick, 1990)'
_diffrn_ambient_temperature 273.0(10)
_diffrn_measured_fraction_theta_full .999
_diffrn_measured_fraction_theta_max .999
_diffrn_measurement_device_type 'Rigaku AFC-5R'
_diffrn_measurement_method \w-2\q
_diffrn_radiation_monochromator graphite
_diffrn_radiation_source 'Rigaku rotating anode generator'
_diffrn_radiation_type 'Mo K\a'
_diffrn_radiation_wavelength .71069
_diffrn_reflns_av_R_equivalents .0179
_diffrn_reflns_av_sigmaI/netI .0623
_diffrn_reflns_limit_h_max 7
_diffrn_reflns_limit_h_min 0
_diffrn_reflns_limit_k_max 16
_diffrn_reflns_limit_k_min 0
_diffrn_reflns_limit_l_max 12
_diffrn_reflns_limit_l_min -12
_diffrn_reflns_number 1752
_diffrn_reflns_theta_full 25.00
_diffrn_reflns_theta_max 25.00
_diffrn_reflns_theta_min 2.88
_diffrn_standards_decay_% 0
_diffrn_standards_interval_count 150
_diffrn_standards_number 3
_exptl_absorpt_coefficient_mu .0980
_exptl_absorpt_correction_type none
_exptl_crystal_colour colourless
_exptl_crystal_density_diffrn 1.257
_exptl_crystal_density_method 'not measured'
_exptl_crystal_description prism
_exptl_crystal_F_000 352
_exptl_crystal_size_max .38
_exptl_crystal_size_mid .24
_exptl_crystal_size_min .15
_refine_diff_density_max .471
_refine_diff_density_min -.196
_refine_ls_abs_structure_details ' ?'
_refine_ls_extinction_method none
_refine_ls_goodness_of_fit_ref 1.014
_refine_ls_hydrogen_treatment constr
_refine_ls_matrix_type full
_refine_ls_number_parameters 213
_refine_ls_number_reflns 1588
_refine_ls_number_restraints 1
_refine_ls_restrained_S_all 1.014
_refine_ls_R_factor_all .1424
_refine_ls_R_factor_gt .0638
_refine_ls_shift/su_max .001
_refine_ls_shift/su_mean .000
_refine_ls_structure_factor_coef Fsqd
_refine_ls_weighting_details 'w = 1/[\s^2^(Fo^2^)+(0.1053P)^2^+0.2323P] where P = (Fo^2^+2Fc^2^)/3'
_refine_ls_weighting_scheme calc
_refine_ls_wR_factor_ref .2001
_reflns_number_gt 891
_reflns_number_total 1588
_reflns_threshold_expression I>2\s(I)
_cod_data_source_file wn6022.cif
_cod_data_source_block I
_cod_depositor_comments
;
The following automatic conversions were performed:

'_chemical_melting_point' value '310-311' was changed to '310.5(5)' -
the average value was taken and precision was estimated.

Automatic conversion script
Id: cif_fix_values 1646 2011-03-28 12:23:43Z adriana 

The following automatic conversions were performed:

'_chemical_melting_point' value '310-311' was changed to '310.5(5)' -
the average value was taken and precision was estimated.

Automatic conversion script
Id: cif_fix_values 1715 2011-07-08 13:25:40Z adriana 
;
_cod_original_sg_symbol_H-M 'P 21'
_cod_database_code 2200543
_cod_database_fobs_code 2200543

loop_
_symmetry_equiv_pos_as_xyz
'x, y, z'
'-x, y+1/2, -z'

loop_
_atom_site_label
_atom_site_fract_x
_atom_site_fract_y
_atom_site_fract_z
_atom_site_U_iso_or_equiv
_atom_site_adp_type
_atom_site_calc_flag
_atom_site_refinement_flags
_atom_site_occupancy
_atom_site_disorder_assembly
_atom_site_disorder_group
_atom_site_type_symbol
O1 .2090(8) .8413(5) .6644(5) .0785(16) Uani d . 1 . . O
O2 .5241(8) .8790(4) .7964(5) .0799(17) Uani d . 1 . . O
O4 .1001(9) .7688(4) .8464(5) .0764(15) Uani d . 1 . . O
O5 .0940(11) .7568(4) 1.1958(5) .0915(19) Uani d . 1 . . O
O6 -.1832(13) .6510(5) 1.1705(7) .122(3) Uani d . 1 . . O
O14 .6330(13) 1.0228(5) 1.0402(6) .109(2) Uani d . 1 . . O
O15 .7218(11) .9627(4) 1.2341(6) .094(2) Uani d . 1 . . O
C1 .1371(13) .8554(6) .7860(7) .067(2) Uani d . 1 . . C
H1 .0014 .8952 .7819 .080 Uiso calc R 1 . . H
C2 .3361(12) .9031(6) .8642(7) .0632(19) Uani d . 1 . . C
H2 .3160 .9717 .8714 .076 Uiso calc R 1 . . H
C3 .3455(10) .8543(5) .9921(6) .0520(16) Uani d . 1 . . C
C4 .1960(10) .7672(5) .9768(6) .0543(17) Uani d . 1 . . C
H4 .2899 .7105 .9910 .065 Uiso calc R 1 . . H
C5 .0075(12) .7646(6) 1.0654(8) .067(2) Uani d . 1 . . C
H5 -.0869 .8213 1.0531 .081 Uiso calc R 1 . . H
C6 -.1381(14) .6756(6) 1.0443(8) .083(3) Uani d . 1 . . C
H61 -.2769 .6890 .9907 .099 Uiso calc R 1 . . H
H62 -.0563 .6257 1.0044 .099 Uiso calc R 1 . . H
C7 -.0049(15) .6799(6) 1.2552(8) .076(2) Uani d . 1 . . C
C8 -.1146(19) .7170(9) 1.3757(10) .120(4) Uani d . 1 . . C
H81 -.1859 .7768 1.3560 .181 Uiso calc R 1 . . H
H82 .0002 .7246 1.4461 .181 Uiso calc R 1 . . H
H83 -.2258 .6724 1.3996 .181 Uiso calc R 1 . . H
C9 .168(2) .6039(9) 1.2926(14) .146(5) Uani d . 1 . . C
H91 .1016 .5567 1.3438 .219 Uiso calc R 1 . . H
H92 .2962 .6316 1.3416 .219 Uiso calc R 1 . . H
H93 .2164 .5751 1.2159 .219 Uiso calc R 1 . . H
C10 .4523(13) .8375(6) .6747(7) .070(2) Uani d . 1 . . C
C11 .5324(16) .7385(8) .6738(10) .101(3) Uani d . 1 . . C
H111 .6949 .7374 .6849 .152 Uiso calc R 1 . . H
H112 .4815 .7095 .5928 .152 Uiso calc R 1 . . H
H113 .4729 .7042 .7430 .152 Uiso calc R 1 . . H
C12 .5336(18) .8934(8) .5685(8) .102(3) Uani d . 1 . . C
H121 .4779 .9570 .5724 .153 Uiso calc R 1 . . H
H122 .4799 .8655 .4873 .153 Uiso calc R 1 . . H
H123 .6962 .8941 .5765 .153 Uiso calc R 1 . . H
C13 .4609(11) .8801(5) 1.1028(7) .0610(19) Uani d . 1 . . C
H13 .4449 .8425 1.1749 .073 Uiso calc R 1 . . H
C14 .6109(13) .9627(6) 1.1208(7) .0627(19) Uani d . 1 . . C
C15 .896(2) 1.0330(8) 1.2629(13) .147(6) Uani d . 1 . . C
H151 .9537 1.0532 1.1829 .176 Uiso calc R 1 . . H
H152 .8294 1.0878 1.3012 .176 Uiso calc R 1 . . H
C16 1.066(2) 1.0023(8) 1.3420(15) .153(6) Uani d . 1 . . C
H161 1.0202 .9997 1.4283 .230 Uiso calc R 1 . . H
H162 1.1919 1.0446 1.3395 .230 Uiso calc R 1 . . H
H163 1.1090 .9403 1.3158 .230 Uiso calc R 1 . . H

loop_
_atom_site_aniso_label
_atom_site_aniso_U_11
_atom_site_aniso_U_22
_atom_site_aniso_U_33
_atom_site_aniso_U_12
_atom_site_aniso_U_13
_atom_site_aniso_U_23
O1 .068(3) .104(4) .062(3) -.007(3) -.006(2) -.005(3)
O2 .054(3) .123(5) .063(3) -.025(3) .006(2) -.020(3)
O4 .073(3) .079(4) .074(3) -.018(3) -.007(3) -.002(3)
O5 .118(5) .089(4) .071(4) -.049(4) .027(3) -.012(3)
O6 .137(6) .123(6) .104(5) -.070(5) .005(5) .007(4)
O14 .145(6) .084(4) .093(5) -.053(4) -.024(4) .010(4)
O15 .106(5) .065(3) .101(4) -.035(4) -.041(4) .010(3)
C1 .059(4) .075(5) .065(5) .004(4) -.003(3) -.008(4)
C2 .055(4) .062(5) .073(5) .006(4) .008(3) .005(4)
C3 .044(3) .053(4) .060(4) .004(3) .008(3) -.003(3)
C4 .044(3) .055(4) .064(4) .006(3) .007(3) .004(3)
C5 .052(4) .055(4) .098(6) .002(4) .018(4) -.002(4)
C6 .070(5) .092(7) .089(6) -.033(5) .025(4) -.022(5)
C7 .092(6) .055(4) .080(5) -.019(5) .010(5) -.004(4)
C8 .119(8) .142(10) .107(7) .009(8) .047(6) .022(8)
C9 .151(12) .107(9) .182(13) .032(9) .030(9) -.007(9)
C10 .072(5) .086(6) .052(4) -.008(5) .001(3) -.009(4)
C11 .092(7) .122(9) .090(6) -.009(6) .007(5) -.020(6)
C12 .111(7) .130(9) .064(5) -.025(7) -.001(5) .016(5)
C13 .055(4) .064(5) .064(4) -.003(4) .006(3) .003(4)
C14 .069(5) .055(5) .063(5) -.006(4) -.003(4) .004(4)
C15 .163(12) .070(7) .186(12) -.040(8) -.103(10) .037(8)
C16 .124(9) .094(9) .226(15) -.027(8) -.065(10) -.016(9)

loop_
_atom_type_symbol
_atom_type_description
_atom_type_scat_dispersion_real
_atom_type_scat_dispersion_imag
_atom_type_scat_source
C C .0033 .0016
; International Tables for Crystallography (1992).
Vol. C, Tables 4.2.6.8 and 6.1.1.4
;
H H .0000 .0000
; International Tables for Crystallography (1992).
Vol. C, Tables 4.2.6.8 and 6.1.1.4
;
O O .0106 .0060
; International Tables for Crystallography (1992).
Vol. C, Tables 4.2.6.8 and 6.1.1.4
;

loop_
_geom_angle_atom_site_label_1
_geom_angle_atom_site_label_2
_geom_angle_atom_site_label_3
_geom_angle
C1 O1 C10 109.0(5)
C2 O2 C10 110.8(5)
C1 O4 C4 112.0(6)
C7 O5 C5 110.6(6)
C7 O6 C6 108.9(7)
C14 O15 C15 119.0(7)
O1 C1 O4 110.9(7)
O1 C1 C2 105.2(6)
O4 C1 C2 106.9(6)
O1 C1 H1 111.2
O4 C1 H1 111.2
C2 C1 H1 111.2
O2 C2 C3 111.3(6)
O2 C2 C1 103.6(6)
C3 C2 C1 103.6(6)
O2 C2 H2 112.6
C3 C2 H2 112.6
C1 C2 H2 112.6
C13 C3 C2 128.0(7)
C13 C3 C4 124.2(6)
C2 C3 C4 107.8(6)
O4 C4 C5 109.0(6)
O4 C4 C3 105.5(5)
C5 C4 C3 114.4(6)
O4 C4 H4 109.2
C5 C4 H4 109.2
C3 C4 H4 109.2
O5 C5 C4 111.2(6)
O5 C5 C6 103.1(6)
C4 C5 C6 111.8(6)
O5 C5 H5 110.2
C4 C5 H5 110.2
C6 C5 H5 110.2
O6 C6 C5 102.8(7)
O6 C6 H61 111.2
C5 C6 H61 111.2
O6 C6 H62 111.2
C5 C6 H62 111.2
H61 C6 H62 109.1
O6 C7 O5 106.0(7)
O6 C7 C9 114.7(9)
O5 C7 C9 111.2(9)
O6 C7 C8 105.3(8)
O5 C7 C8 108.3(8)
C9 C7 C8 110.9(9)
C7 C8 H81 109.5
C7 C8 H82 109.5
H81 C8 H82 109.5
C7 C8 H83 109.5
H81 C8 H83 109.5
H82 C8 H83 109.5
C7 C9 H91 109.5
C7 C9 H92 109.5
H91 C9 H92 109.5
C7 C9 H93 109.5
H91 C9 H93 109.5
H92 C9 H93 109.5
O2 C10 O1 105.7(6)
O2 C10 C12 110.7(7)
O1 C10 C12 108.5(7)
O2 C10 C11 108.9(7)
O1 C10 C11 110.8(8)
C12 C10 C11 112.1(8)
C10 C11 H111 109.5
C10 C11 H112 109.5
H111 C11 H112 109.5
C10 C11 H113 109.5
H111 C11 H113 109.5
H112 C11 H113 109.5
C10 C12 H121 109.5
C10 C12 H122 109.5
H121 C12 H122 109.5
C10 C12 H123 109.5
H121 C12 H123 109.5
H122 C12 H123 109.5
C3 C13 C14 125.8(7)
C3 C13 H13 117.1
C14 C13 H13 117.1
O14 C14 O15 123.5(7)
O14 C14 C13 124.9(7)
O15 C14 C13 111.6(7)
C16 C15 O15 113.3(9)
C16 C15 H151 108.9
O15 C15 H151 108.9
C16 C15 H152 108.9
O15 C15 H152 108.9
H151 C15 H152 107.7
C15 C16 H161 109.5
C15 C16 H162 109.5
H161 C16 H162 109.5
C15 C16 H163 109.5
H161 C16 H163 109.5
H162 C16 H163 109.5

loop_
_geom_bond_atom_site_label_1
_geom_bond_atom_site_label_2
_geom_bond_site_symmetry_2
_geom_bond_distance
_geom_bond_publ_flag
O1 C1 . 1.383(9) ?
O1 C10 . 1.438(9) ?
O2 C2 . 1.412(9) ?
O2 C10 . 1.424(8) ?
O4 C1 . 1.402(10) ?
O4 C4 . 1.422(8) ?
O5 C7 . 1.403(9) ?
O5 C5 . 1.410(9) ?
O6 C7 . 1.377(10) ?
O6 C6 . 1.406(10) ?
O14 C14 . 1.208(9) ?
O15 C14 . 1.296(9) ?
O15 C15 . 1.445(12) ?
C1 C2 . 1.529(11) ?
C1 H1 . .9800 ?
C2 C3 . 1.494(10) ?
C2 H2 . .9800 ?
C3 C13 . 1.336(9) ?
C3 C4 . 1.517(10) ?
C4 C5 . 1.510(9) ?
C4 H4 . .9800 ?
C5 C6 . 1.530(11) ?
C5 H5 . .9800 ?
C6 H61 . .9700 ?
C6 H62 . .9700 ?
C7 C9 . 1.512(14) ?
C7 C8 . 1.552(13) ?
C8 H81 . .9600 ?
C8 H82 . .9600 ?
C8 H83 . .9600 ?
C9 H91 . .9600 ?
C9 H92 . .9600 ?
C9 H93 . .9600 ?
C10 C12 . 1.472(12) ?
C10 C11 . 1.479(14) ?
C11 H111 . .9600 ?
C11 H112 . .9600 ?
C11 H113 . .9600 ?
C12 H121 . .9600 ?
C12 H122 . .9600 ?
C12 H123 . .9600 ?
C13 C14 . 1.469(10) ?
C13 H13 . .9300 ?
C15 C16 . 1.315(14) ?
C15 H151 . .9700 ?
C15 H152 . .9700 ?
C16 H161 . .9600 ?
C16 H162 . .9600 ?
C16 H163 . .9600 ?

loop_
_geom_torsion_atom_site_label_1
_geom_torsion_atom_site_label_2
_geom_torsion_atom_site_label_3
_geom_torsion_atom_site_label_4
_geom_torsion
C10 O1 C1 O4 -90.9(8)
C10 O1 C1 C2 24.4(8)
C4 O4 C1 O1 134.3(6)
C4 O4 C1 C2 20.0(8)
C10 O2 C2 C3 121.6(7)
C10 O2 C2 C1 10.8(8)
O1 C1 C2 O2 -21.5(8)
O4 C1 C2 O2 96.5(7)
O1 C1 C2 C3 -137.7(6)
O4 C1 C2 C3 -19.8(8)
O2 C2 C3 C13 82.5(9)
C1 C2 C3 C13 -166.7(7)
O2 C2 C3 C4 -97.8(7)
C1 C2 C3 C4 12.9(7)
C1 O4 C4 C5 111.8(7)
C1 O4 C4 C3 -11.5(7)
C13 C3 C4 O4 177.8(6)
C2 C3 C4 O4 -1.9(7)
C13 C3 C4 C5 58.0(9)
C2 C3 C4 C5 -121.7(6)
C7 O5 C5 C4 -126.6(7)
C7 O5 C5 C6 -6.7(8)
O4 C4 C5 O5 176.2(6)
C3 C4 C5 O5 -65.9(8)
O4 C4 C5 C6 61.5(8)
C3 C4 C5 C6 179.4(6)
C7 O6 C6 C5 -29.9(10)
O5 C5 C6 O6 21.6(8)
C4 C5 C6 O6 141.1(7)
C6 O6 C7 O5 26.6(10)
C6 O6 C7 C9 -96.6(10)
C6 O6 C7 C8 141.2(9)
C5 O5 C7 O6 -11.3(9)
C5 O5 C7 C9 114.0(9)
C5 O5 C7 C8 -123.9(8)
C2 O2 C10 O1 3.3(9)
C2 O2 C10 C12 120.5(8)
C2 O2 C10 C11 -115.8(7)
C1 O1 C10 O2 -18.0(9)
C1 O1 C10 C12 -136.7(8)
C1 O1 C10 C11 99.9(8)
C2 C3 C13 C14 -1.8(11)
C4 C3 C13 C14 178.6(7)
C15 O15 C14 O14 -5.7(14)
C15 O15 C14 C13 173.1(9)
C3 C13 C14 O14 7.1(13)
C3 C13 C14 O15 -171.7(7)
C14 O15 C15 C16 -147.0(13)

loop_
_cod_related_entry_id
_cod_related_entry_database
_cod_related_entry_code
1 ChemSpider 9209985
